data_2108659
loop_
_publ_author_name
'Mali, Bhupendra P.'
'Dash, Soumya Ranjan'
'Nikam, Shrikant B.'
'Puthuvakkal, Anisha'
'Vanka, Kumar'
'Manoj, Kochunnoonny'
'Gonnade, Rajesh G.'

_publ_section_title
;
 Five concomitant polymorphs of a green fluorescent protein chromophore
 (GFPc) analogue: understanding variations in photoluminescence with
 \p-stacking interactions
;
_journal_issue 5
_journal_name_full 'Acta Crystallographica Section B'
_journal_page_first
;
;
_journal_paper_doi 10.1107/S2052520620010343
_journal_volume 76
_journal_year 2020
_chemical_formula_moiety 'C15 H18 N2 O4'
_chemical_formula_sum 'C15 H18 N2 O4'
_chemical_formula_weight 290.31
_space_group_crystal_system monoclinic
_space_group_IT_number 14
_space_group_name_Hall '-P 2ybc'
_space_group_name_H-M_alt 'P 1 21/c 1'
_atom_sites_solution_hydrogens geom
_audit_creation_method SHELXL-2014/7
_cell_angle_alpha 90
_cell_angle_beta 117.402(4)
_cell_angle_gamma 90
_cell_formula_units_Z 4
_cell_length_a 7.3324(9)
_cell_length_b 29.277(3)
_cell_length_c 7.4171(8)
_cell_measurement_reflns_used 6892
_cell_measurement_temperature 100(2)
_cell_measurement_theta_max 26.30
_cell_measurement_theta_min 2.78
_cell_volume 1413.6(3)
_computing_cell_refinement 'SAINT (Bruker, 2016)'
_computing_data_collection 'APEX3 (Bruker, 2016)'
_computing_data_reduction 'SAINT (Bruker, 2016)'
_computing_molecular_graphics 'Bruker SHELXTL'
_computing_publication_material 'Bruker SHELXTL'
_computing_structure_refinement 'SHELXL-2014/7 (Sheldrick, 2014)'
_computing_structure_solution 'SHELXS-97 (Sheldrick 2008)'
_diffrn_ambient_temperature 100(2)
_diffrn_detector 'Photon II CPAD Area Detector'
_diffrn_detector_area_resol_mean 7.39
_diffrn_measured_fraction_theta_full 1.000
_diffrn_measured_fraction_theta_max 1.000
_diffrn_measurement_device '\k-geometry diffractometer'
_diffrn_measurement_device_type 'Bruker D8 VENTURE Kappa Duo PHOTON II CPAD'
_diffrn_measurement_method '\f and \w scans'
_diffrn_radiation_monochromator 'multilayer mirrors'
_diffrn_radiation_type MoK\a
_diffrn_radiation_wavelength 0.71073
_diffrn_reflns_av_R_equivalents 0.1201
_diffrn_reflns_av_unetI/netI 0.0471
_diffrn_reflns_Laue_measured_fraction_full 1.000
_diffrn_reflns_Laue_measured_fraction_max 1.000
_diffrn_reflns_limit_h_max 9
_diffrn_reflns_limit_h_min -9
_diffrn_reflns_limit_k_max 36
_diffrn_reflns_limit_k_min -36
_diffrn_reflns_limit_l_max 9
_diffrn_reflns_limit_l_min -9
_diffrn_reflns_number 39409
_diffrn_reflns_point_group_measured_fraction_full 1.000
_diffrn_reflns_point_group_measured_fraction_max 1.000
_diffrn_reflns_theta_full 25.242
_diffrn_reflns_theta_max 25.998
_diffrn_reflns_theta_min 2.783
_diffrn_source 'micro-focus sealed tube'
_diffrn_source_type 'Incoatech I\mS HB'
_exptl_absorpt_coefficient_mu 0.100
_exptl_absorpt_correction_T_max 0.994
_exptl_absorpt_correction_T_min 0.988
_exptl_absorpt_correction_type multi-scan
_exptl_absorpt_process_details 'SADABS (Bruker, 2006)'
_exptl_crystal_colour YELLOW
_exptl_crystal_density_diffrn 1.364
_exptl_crystal_description BLOCK
_exptl_crystal_F_000 616
_exptl_crystal_size_max 0.120
_exptl_crystal_size_mid 0.090
_exptl_crystal_size_min 0.060
_refine_diff_density_max 0.300
_refine_diff_density_min -0.303
_refine_diff_density_rms 0.066
_refine_ls_extinction_method none
_refine_ls_goodness_of_fit_ref 1.184
_refine_ls_hydrogen_treatment constr
_refine_ls_matrix_type full
_refine_ls_number_parameters 195
_refine_ls_number_reflns 2775
_refine_ls_number_restraints 0
_refine_ls_restrained_S_all 1.184
_refine_ls_R_factor_all 0.0966
_refine_ls_R_factor_gt 0.0763
_refine_ls_shift/su_max 0.000
_refine_ls_shift/su_mean 0.000
_refine_ls_structure_factor_coef Fsqd
_refine_ls_weighting_details 'w=1/[\s^2^(Fo^2^)+(0.0397P)^2^+2.4518P] where P=(Fo^2^+2Fc^2^)/3'
_refine_ls_weighting_scheme calc
_refine_ls_wR_factor_gt 0.1423
_refine_ls_wR_factor_ref 0.1502
_reflns_Friedel_coverage 0.000
_reflns_number_gt 2269
_reflns_number_total 2775
_reflns_threshold_expression 'I > 2\s(I)'
_cod_data_source_file aw5046sup1.cif
_cod_data_source_block Form_II
_cod_depositor_comments
;
The following automatic conversions were performed:

data item '_exptl_absorpt_correction_type' value 'MULTI-SCAN' was
changed to 'multi-scan' in accordance with the
/home/data/users/saulius/crontab/automatic-downloads/rss-feeds/IUCr/lib/dictionaries/cif_core.dic
dictionary named 'cif_core.dic' version 2.4.2 last updated on
2011-04-26.

Automatic conversion script
Id: cif_fix_values 7556 2019-12-06 15:28:31Z antanas 
;
_cod_original_sg_symbol_H-M 'P 21/c'
_cod_database_code 2108659
_shelx_shelxl_version_number 2014/7
_shelx_space_group_comment
;
The symmetry employed for this shelxl refinement is uniquely defined
by the following loop, which should always be used as a source of
symmetry information in preference to the above space-group names.
They are only intended as comments.
;
_shelx_estimated_absorpt_t_min 0.988
_shelx_estimated_absorpt_t_max 0.994

loop_
_space_group_symop_operation_xyz
'x, y, z'
'-x, y+1/2, -z+1/2'
'-x, -y, -z'
'x, -y-1/2, z-1/2'

loop_
_atom_site_label
_atom_site_type_symbol
_atom_site_fract_x
_atom_site_fract_y
_atom_site_fract_z
_atom_site_U_iso_or_equiv
_atom_site_adp_type
_atom_site_occupancy
_atom_site_site_symmetry_order
_atom_site_calc_flag
_atom_site_refinement_flags_posn
_atom_site_refinement_flags_adp
_atom_site_refinement_flags_occupancy
_atom_site_disorder_assembly
_atom_site_disorder_group
O1 O 0.2776(3) 0.97789(7) 0.1814(3) 0.0186(5) Uani 1 1 d . . . . .
O2 O 0.4041(3) 0.78732(6) 0.9653(3) 0.0164(5) Uani 1 1 d . . . . .
O3 O 0.6050(3) 0.83479(7) 1.3062(3) 0.0157(5) Uani 1 1 d . . . . .
O4 O 0.7304(3) 0.92033(7) 1.3028(3) 0.0163(5) Uani 1 1 d . . . . .
N1 N 0.1011(4) 0.91167(8) 0.0296(4) 0.0135(5) Uani 1 1 d . . . . .
N2 N 0.1777(4) 0.86602(8) 0.2997(3) 0.0120(5) Uani 1 1 d . . . . .
C1 C 0.4568(4) 0.89725(10) 0.7512(4) 0.0120(6) Uani 1 1 d . . . . .
C2 C 0.3988(4) 0.85204(9) 0.7562(4) 0.0125(6) Uani 1 1 d . . . . .
H2 H 0.3233 0.8356 0.6335 0.015 Uiso 1 1 calc R U . . .
C3 C 0.4525(4) 0.83141(10) 0.9420(4) 0.0137(6) Uani 1 1 d . . . . .
C4 C 0.5632(5) 0.85506(10) 1.1242(4) 0.0129(6) Uani 1 1 d . . . . .
C5 C 0.6223(4) 0.89994(10) 1.1184(4) 0.0133(6) Uani 1 1 d . . . . .
C6 C 0.5726(4) 0.92118(10) 0.9329(4) 0.0145(6) Uani 1 1 d . . . . .
H6 H 0.6166 0.9515 0.9296 0.017 Uiso 1 1 calc R U . . .
C7 C 0.3998(4) 0.92200(10) 0.5615(4) 0.0133(6) Uani 1 1 d . . . . .
H7 H 0.4569 0.9517 0.5756 0.016 Uiso 1 1 calc R U . . .
C8 C 0.2775(4) 0.90843(9) 0.3696(4) 0.0127(6) Uani 1 1 d . . . . .
C9 C 0.2272(4) 0.93860(10) 0.1917(4) 0.0136(6) Uani 1 1 d . . . . .
C10 C 0.0802(4) 0.86950(10) 0.1043(4) 0.0125(6) Uani 1 1 d . . . . .
C11 C -0.0413(5) 0.83238(10) -0.0353(4) 0.0157(6) Uani 1 1 d . . . . .
H11A H -0.0442 0.8059 0.0440 0.024 Uiso 1 1 calc R U . . .
H11B H 0.0219 0.8237 -0.1215 0.024 Uiso 1 1 calc R U . . .
H11C H -0.1819 0.8430 -0.1208 0.024 Uiso 1 1 calc R U . . .
C12 C 0.0069(5) 0.92687(11) -0.1820(4) 0.0168(7) Uani 1 1 d . . . . .
H12A H 0.1125 0.9291 -0.2277 0.025 Uiso 1 1 calc R U . . .
H12B H -0.0569 0.9568 -0.1930 0.025 Uiso 1 1 calc R U . . .
H12C H -0.0981 0.9048 -0.2670 0.025 Uiso 1 1 calc R U . . .
C13 C 0.3216(5) 0.75888(10) 0.7895(5) 0.0214(7) Uani 1 1 d . . . . .
H13A H 0.4117 0.7598 0.7247 0.032 Uiso 1 1 calc R U . . .
H13B H 0.1845 0.7699 0.6937 0.032 Uiso 1 1 calc R U . . .
H13C H 0.3117 0.7274 0.8291 0.032 Uiso 1 1 calc R U . . .
C14 C 0.7874(5) 0.80786(12) 1.3884(5) 0.0251(8) Uani 1 1 d . . . . .
H14A H 0.9059 0.8274 1.4161 0.038 Uiso 1 1 calc R U . . .
H14B H 0.7763 0.7841 1.2907 0.038 Uiso 1 1 calc R U . . .
H14C H 0.8055 0.7935 1.5150 0.038 Uiso 1 1 calc R U . . .
C15 C 0.7793(5) 0.96752(10) 1.3016(5) 0.0186(7) Uani 1 1 d . . . . .
H15A H 0.6538 0.9846 1.2167 0.028 Uiso 1 1 calc R U . . .
H15B H 0.8773 0.9709 1.2468 0.028 Uiso 1 1 calc R U . . .
H15C H 0.8404 0.9795 1.4406 0.028 Uiso 1 1 calc R U . . .

loop_
_atom_site_aniso_label
_atom_site_aniso_U_11
_atom_site_aniso_U_22
_atom_site_aniso_U_33
_atom_site_aniso_U_23
_atom_site_aniso_U_13
_atom_site_aniso_U_12
O1 0.0210(12) 0.0135(11) 0.0186(11) 0.0043(9) 0.0068(9) -0.0002(9)
O2 0.0258(12) 0.0092(10) 0.0138(10) -0.0023(8) 0.0087(9) -0.0050(9)
O3 0.0217(12) 0.0153(11) 0.0114(10) 0.0010(8) 0.0087(9) -0.0002(9)
O4 0.0216(12) 0.0099(10) 0.0125(10) -0.0019(8) 0.0035(9) -0.0033(9)
N1 0.0146(13) 0.0133(12) 0.0116(12) 0.0027(10) 0.0052(10) 0.0021(10)
N2 0.0099(12) 0.0102(12) 0.0132(13) 0.0015(10) 0.0031(10) 0.0012(10)
C1 0.0084(14) 0.0123(14) 0.0134(14) 0.0021(11) 0.0035(12) 0.0047(11)
C2 0.0121(15) 0.0110(14) 0.0124(14) -0.0027(11) 0.0038(12) 0.0003(11)
C3 0.0115(15) 0.0115(14) 0.0187(15) -0.0014(12) 0.0073(12) -0.0012(11)
C4 0.0143(15) 0.0149(15) 0.0111(14) 0.0032(11) 0.0074(12) 0.0026(12)
C5 0.0119(15) 0.0141(14) 0.0133(14) -0.0023(12) 0.0053(12) -0.0008(12)
C6 0.0118(15) 0.0105(14) 0.0215(16) 0.0009(12) 0.0079(13) 0.0018(12)
C7 0.0117(15) 0.0097(13) 0.0198(15) 0.0024(12) 0.0084(13) 0.0019(11)
C8 0.0123(15) 0.0118(14) 0.0153(15) 0.0013(11) 0.0075(12) 0.0016(11)
C9 0.0109(15) 0.0119(14) 0.0191(15) 0.0007(12) 0.0079(13) 0.0021(12)
C10 0.0113(14) 0.0109(14) 0.0167(15) 0.0005(11) 0.0075(12) 0.0029(11)
C11 0.0145(16) 0.0151(15) 0.0143(15) -0.0007(12) 0.0038(12) 0.0010(12)
C12 0.0179(16) 0.0204(16) 0.0116(15) 0.0046(12) 0.0064(13) 0.0009(13)
C13 0.0315(19) 0.0119(15) 0.0140(15) -0.0027(12) 0.0047(14) -0.0001(13)
C14 0.0216(18) 0.0294(19) 0.0195(17) 0.0118(14) 0.0053(14) 0.0060(14)
C15 0.0221(17) 0.0124(15) 0.0160(15) -0.0026(12) 0.0043(13) -0.0050(13)

loop_
_atom_type_symbol
_atom_type_description
_atom_type_scat_dispersion_real
_atom_type_scat_dispersion_imag
_atom_type_scat_source
C C 0.0033 0.0016 'International Tables Vol C Tables 4.2.6.8 and 6.1.1.4'
H H 0.0000 0.0000 'International Tables Vol C Tables 4.2.6.8 and 6.1.1.4'
N N 0.0061 0.0033 'International Tables Vol C Tables 4.2.6.8 and 6.1.1.4'
O O 0.0106 0.0060 'International Tables Vol C Tables 4.2.6.8 and 6.1.1.4'

loop_
_geom_angle_atom_site_label_1
_geom_angle_atom_site_label_2
_geom_angle_atom_site_label_3
_geom_angle
_geom_angle_site_symmetry_1
_geom_angle_site_symmetry_3
_geom_angle_publ_flag
C3 O2 C13 117.4(2) . . ?
C4 O3 C14 113.6(2) . . ?
C5 O4 C15 116.7(2) . . ?
C9 N1 C10 108.3(2) . . ?
C9 N1 C12 123.9(2) . . ?
C10 N1 C12 127.8(2) . . ?
C10 N2 C8 105.6(2) . . ?
C2 C1 C6 120.3(3) . . ?
C2 C1 C7 122.7(3) . . ?
C6 C1 C7 117.1(3) . . ?
C3 C2 C1 119.3(3) . . ?
O2 C3 C2 124.4(3) . . ?
O2 C3 C4 114.4(2) . . ?
C2 C3 C4 121.2(3) . . ?
O3 C4 C5 120.5(3) . . ?
O3 C4 C3 120.2(3) . . ?
C5 C4 C3 119.3(3) . . ?
O4 C5 C4 115.4(3) . . ?
O4 C5 C6 124.1(3) . . ?
C4 C5 C6 120.5(3) . . ?
C5 C6 C1 119.4(3) . . ?
C8 C7 C1 128.9(3) . . ?
C7 C8 N2 128.9(3) . . ?
C7 C8 C9 122.4(3) . . ?
N2 C8 C9 108.7(2) . . ?
O1 C9 N1 125.8(3) . . ?
O1 C9 C8 131.0(3) . . ?
N1 C9 C8 103.1(2) . . ?
N2 C10 N1 114.3(3) . . ?
N2 C10 C11 124.8(3) . . ?
N1 C10 C11 120.9(3) . . ?

loop_
_geom_bond_atom_site_label_1
_geom_bond_atom_site_label_2
_geom_bond_distance
_geom_bond_site_symmetry_2
_geom_bond_publ_flag
O1 C9 1.221(4) . ?
O2 C3 1.371(3) . ?
O2 C13 1.426(3) . ?
O3 C4 1.374(3) . ?
O3 C14 1.425(4) . ?
O4 C5 1.363(3) . ?
O4 C15 1.428(3) . ?
N1 C9 1.378(4) . ?
N1 C10 1.390(4) . ?
N1 C12 1.463(4) . ?
N2 C10 1.292(4) . ?
N2 C8 1.413(4) . ?
C1 C2 1.396(4) . ?
C1 C6 1.405(4) . ?
C1 C7 1.462(4) . ?
C2 C3 1.386(4) . ?
C3 C4 1.398(4) . ?
C4 C5 1.390(4) . ?
C5 C6 1.396(4) . ?
C7 C8 1.347(4) . ?
C8 C9 1.486(4) . ?
C10 C11 1.482(4) . ?

loop_
_geom_torsion_atom_site_label_1
_geom_torsion_atom_site_label_2
_geom_torsion_atom_site_label_3
_geom_torsion_atom_site_label_4
_geom_torsion
_geom_torsion_site_symmetry_1
_geom_torsion_site_symmetry_2
_geom_torsion_site_symmetry_3
_geom_torsion_site_symmetry_4
_geom_torsion_publ_flag
C6 C1 C2 C3 1.4(4) . . . . ?
C7 C1 C2 C3 -177.7(3) . . . . ?
C13 O2 C3 C2 10.1(4) . . . . ?
C13 O2 C3 C4 -170.0(3) . . . . ?
C1 C2 C3 O2 -179.9(3) . . . . ?
C1 C2 C3 C4 0.1(4) . . . . ?
C14 O3 C4 C5 -96.5(3) . . . . ?
C14 O3 C4 C3 86.5(3) . . . . ?
O2 C3 C4 O3 -3.6(4) . . . . ?
C2 C3 C4 O3 176.4(3) . . . . ?
O2 C3 C4 C5 179.3(3) . . . . ?
C2 C3 C4 C5 -0.7(4) . . . . ?
C15 O4 C5 C4 -175.2(3) . . . . ?
C15 O4 C5 C6 5.4(4) . . . . ?
O3 C4 C5 O4 3.2(4) . . . . ?
C3 C4 C5 O4 -179.7(3) . . . . ?
O3 C4 C5 C6 -177.4(3) . . . . ?
C3 C4 C5 C6 -0.3(4) . . . . ?
O4 C5 C6 C1 -178.8(3) . . . . ?
C4 C5 C6 C1 1.8(4) . . . . ?
C2 C1 C6 C5 -2.4(4) . . . . ?
C7 C1 C6 C5 176.8(3) . . . . ?
C2 C1 C7 C8 5.0(5) . . . . ?
C6 C1 C7 C8 -174.2(3) . . . . ?
C1 C7 C8 N2 -2.6(5) . . . . ?
C1 C7 C8 C9 177.4(3) . . . . ?
C10 N2 C8 C7 -179.5(3) . . . . ?
C10 N2 C8 C9 0.5(3) . . . . ?
C10 N1 C9 O1 -179.6(3) . . . . ?
C12 N1 C9 O1 -0.4(5) . . . . ?
C10 N1 C9 C8 -0.5(3) . . . . ?
C12 N1 C9 C8 178.8(3) . . . . ?
C7 C8 C9 O1 -0.9(5) . . . . ?
N2 C8 C9 O1 179.1(3) . . . . ?
C7 C8 C9 N1 -180.0(3) . . . . ?
N2 C8 C9 N1 0.0(3) . . . . ?
C8 N2 C10 N1 -0.8(3) . . . . ?
C8 N2 C10 C11 177.7(3) . . . . ?
C9 N1 C10 N2 0.8(3) . . . . ?
C12 N1 C10 N2 -178.4(3) . . . . ?
C9 N1 C10 C11 -177.7(3) . . . . ?
C12 N1 C10 C11 3.1(4) . . . . ?

_cod_database_fobs_code 2108659
